data_7108589
loop_
_publ_author_name
'Brendan F. Abrahams'
'Alan M. Bond'
'Thanh Hai Le'
'Laura J. McCormick'
'Ayman Nafady'
'Richard Robson'
'Nguyen Vo'

_publ_section_title
;
 Voltammetric reduction and re-oxidation of solid coordinati on polymers
 of dihydroxybenzoquinone
;
_journal_name_full Chem.Commun.
_journal_page_first 11422
_journal_paper_doi 10.1039/c2cc34687g
_journal_volume 48
_journal_year 2012
_chemical_formula_sum 'C56 H42 Mn2 O12 P2'
_chemical_formula_weight 1078.72
_chemical_name_systematic
;
?
;
_space_group_IT_number 14
_symmetry_cell_setting monoclinic
_symmetry_space_group_name_Hall '-P 2yn'
_symmetry_space_group_name_H-M 'P 1 21/n 1'
_atom_sites_solution_hydrogens geom
_atom_sites_solution_primary direct
_atom_sites_solution_secondary difmap
_audit_creation_method SHELXL-97
_cell_angle_alpha 90.00
_cell_angle_beta 91.103(3)
_cell_angle_gamma 90.00
_cell_formula_units_Z 2
_cell_length_a 9.3251(2)
_cell_length_b 25.2593(5)
_cell_length_c 9.9285(3)
_cell_measurement_reflns_used 1972
_cell_measurement_temperature 130(2)
_cell_measurement_theta_max 73.2068
_cell_measurement_theta_min 4.4533
_cell_volume 2338.18(10)
_computing_cell_refinement
;
CrysAlisPro, Oxford Diffraction Ltd.,
Version 1.171.33.31 (release 08-01-2009 CrysAlis171 .NET)
(compiled Jan 8 2009,16:24:04)
;
_computing_data_collection
;
CrysAlisPro, Oxford Diffraction Ltd.,
Version 1.171.33.31 (release 08-01-2009 CrysAlis171 .NET)
(compiled Jan 8 2009,16:24:04)
;
_computing_data_reduction
;
CrysAlisPro, Oxford Diffraction Ltd.,
Version 1.171.33.31 (release 08-01-2009 CrysAlis171 .NET)
(compiled Jan 8 2009,16:24:04)
;
_computing_structure_refinement 'SHELXL-97 (Sheldrick, 1997)'
_computing_structure_solution 'SHELXS-97 (Sheldrick, 1997)'
_diffrn_ambient_temperature 130(2)
_diffrn_detector_area_resol_mean 16.0711
_diffrn_measured_fraction_theta_full 0.983
_diffrn_measured_fraction_theta_max 0.983
_diffrn_measurement_device_type 'Xcalibur, Sapphire3'
_diffrn_measurement_method 'phi and omega scans'
_diffrn_radiation_monochromator graphite
_diffrn_radiation_source 'fine-focus sealed tube'
_diffrn_radiation_type CuK\a
_diffrn_radiation_wavelength 1.54184
_diffrn_reflns_av_R_equivalents 0.0558
_diffrn_reflns_av_sigmaI/netI 0.1042
_diffrn_reflns_limit_h_max 10
_diffrn_reflns_limit_h_min -11
_diffrn_reflns_limit_k_max 30
_diffrn_reflns_limit_k_min -25
_diffrn_reflns_limit_l_max 11
_diffrn_reflns_limit_l_min -11
_diffrn_reflns_number 8287
_diffrn_reflns_theta_full 67.49
_diffrn_reflns_theta_max 67.49
_diffrn_reflns_theta_min 4.79
_exptl_absorpt_coefficient_mu 5.617
_exptl_absorpt_correction_T_max 0.603
_exptl_absorpt_correction_T_min 0.139
_exptl_absorpt_correction_type analytical
_exptl_absorpt_process_details
;
CrysAlis RED, Oxford Diffraction Ltd.,
Version 1.171.33.31 (release 08-01-2009 CrysAlis171 .NET)
(compiled Jan 8 2009,16:24:04)
Analytical numeric absorption correction using a multifaceted crystal
model based on expressions derived by R.C. Clark & J.S. Reid.
(Clark, R. C. & Reid, J. S. (1995). Acta Cryst. A51, 887-897)
;
_exptl_crystal_colour red
_exptl_crystal_density_diffrn 1.532
_exptl_crystal_density_method 'not measured'
_exptl_crystal_description 'irregular block'
_exptl_crystal_F_000 1108
_exptl_crystal_size_max 0.1939
_exptl_crystal_size_mid 0.1325
_exptl_crystal_size_min 0.1129
_refine_diff_density_max 0.706
_refine_diff_density_min -0.303
_refine_diff_density_rms 0.093
_refine_ls_extinction_method none
_refine_ls_goodness_of_fit_ref 0.937
_refine_ls_hydrogen_treatment constr
_refine_ls_matrix_type full
_refine_ls_number_parameters 325
_refine_ls_number_reflns 4143
_refine_ls_number_restraints 0
_refine_ls_restrained_S_all 0.937
_refine_ls_R_factor_all 0.1050
_refine_ls_R_factor_gt 0.0591
_refine_ls_shift/su_max 0.000
_refine_ls_shift/su_mean 0.000
_refine_ls_structure_factor_coef Fsqd
_refine_ls_weighting_details 'calc w=1/[\s^2^(Fo^2^)+(0.0691P)^2^+0.0000P] where P=(Fo^2^+2Fc^2^)/3'
_refine_ls_weighting_scheme calc
_refine_ls_wR_factor_gt 0.1259
_refine_ls_wR_factor_ref 0.1394
_reflns_number_gt 2529
_reflns_number_total 4143
_reflns_threshold_expression >2sigma(I)
_cod_data_source_file c2cc34687g.txt
_cod_data_source_block lme100jr
_cod_original_sg_symbol_H-M P2(1)/n
_cod_database_code 7108589

loop_
_symmetry_equiv_pos_as_xyz
'x, y, z'
'-x+1/2, y+1/2, -z+1/2'
'-x, -y, -z'
'x-1/2, -y-1/2, z-1/2'

loop_
_atom_site_label
_atom_site_type_symbol
_atom_site_fract_x
_atom_site_fract_y
_atom_site_fract_z
_atom_site_U_iso_or_equiv
_atom_site_adp_type
_atom_site_occupancy
_atom_site_symmetry_multiplicity
_atom_site_calc_flag
_atom_site_refinement_flags
Mn1 Mn 0.06163(9) 0.15984(3) 0.02346(8) 0.0294(2) Uani 1 1 d .
P1 P 0.75295(14) 0.12793(5) 0.42983(14) 0.0301(3) Uani 1 1 d .
O4 O -0.1224(4) 0.21420(12) 0.0231(3) 0.0347(8) Uani 1 1 d .
O5 O -0.0972(4) 0.09795(12) 0.0536(4) 0.0341(9) Uani 1 1 d .
O2 O 0.0954(4) 0.17864(12) 0.2352(3) 0.0355(9) Uani 1 1 d .
O6 O 0.1656(3) 0.08599(12) -0.0340(4) 0.0344(9) Uani 1 1 d .
O1 O 0.2726(4) 0.19754(13) 0.0385(3) 0.0350(9) Uani 1 1 d .
O3 O 0.0472(4) 0.19267(12) -0.1783(3) 0.0344(9) Uani 1 1 d .
C2 C 0.2008(5) 0.20742(16) 0.2650(5) 0.0268(11) Uani 1 1 d .
C6 C -0.0738(5) 0.25063(18) -0.3269(5) 0.0324(12) Uani 1 1 d .
H6 H -0.0052 0.2467 -0.3957 0.039 Uiso 1 1 calc R
C24 C 0.7183(6) 0.11478(18) 0.7088(5) 0.0352(13) Uani 1 1 d .
H24 H 0.8019 0.0933 0.7090 0.042 Uiso 1 1 calc R
C23 C 0.6681(5) 0.13764(17) 0.5886(5) 0.0292(11) Uani 1 1 d .
C8 C -0.0584(5) 0.05116(17) 0.0289(5) 0.0286(12) Uani 1 1 d .
C4 C -0.1545(6) 0.23647(17) -0.0871(5) 0.0314(12) Uani 1 1 d .
C5 C -0.0527(5) 0.22508(17) -0.2037(5) 0.0299(12) Uani 1 1 d .
C25 C 0.6463(6) 0.12334(19) 0.8276(6) 0.0382(13) Uani 1 1 d .
H25 H 0.6804 0.1077 0.9091 0.046 Uiso 1 1 calc R
C17 C 0.9262(5) 0.09906(17) 0.4522(5) 0.0302(12) Uani 1 1 d .
C7 C 0.0939(5) 0.04428(16) -0.0203(5) 0.0283(12) Uani 1 1 d .
C1 C 0.3045(5) 0.21802(17) 0.1501(5) 0.0287(11) Uani 1 1 d .
C11 C 0.6409(5) 0.08598(18) 0.3283(5) 0.0304(12) Uani 1 1 d .
C18 C 0.9753(6) 0.06184(19) 0.3591(6) 0.0373(13) Uani 1 1 d .
H18 H 0.9104 0.0461 0.2960 0.045 Uiso 1 1 calc R
C15 C 0.5374(6) -0.0012(2) 0.2954(6) 0.0418(14) Uani 1 1 d .
H15 H 0.5304 -0.0374 0.3202 0.050 Uiso 1 1 calc R
C3 C 0.2305(5) 0.22909(17) 0.3908(5) 0.0312(12) Uani 1 1 d .
H3 H 0.1709 0.2202 0.4640 0.037 Uiso 1 1 calc R
C9 C -0.1464(5) 0.00673(18) 0.0461(5) 0.0306(12) Uani 1 1 d .
H9 H -0.2420 0.0112 0.0754 0.037 Uiso 1 1 calc R
C26 C 0.5237(6) 0.1550(2) 0.8271(5) 0.0391(13) Uani 1 1 d .
H26 H 0.4743 0.1610 0.9086 0.047 Uiso 1 1 calc R
C28 C 0.5459(5) 0.16916(19) 0.5907(6) 0.0360(13) Uani 1 1 d .
H28 H 0.5113 0.1850 0.5097 0.043 Uiso 1 1 calc R
C22 C 1.0226(5) 0.11950(18) 0.5484(5) 0.0352(13) Uani 1 1 d .
H22 H 0.9897 0.1440 0.6134 0.042 Uiso 1 1 calc R
C19 C 1.1181(6) 0.0483(2) 0.3597(6) 0.0425(14) Uani 1 1 d .
H19 H 1.1516 0.0233 0.2960 0.051 Uiso 1 1 calc R
C16 C 0.6253(6) 0.03264(19) 0.3687(5) 0.0364(13) Uani 1 1 d .
H16 H 0.6755 0.0200 0.4465 0.044 Uiso 1 1 calc R
C27 C 0.4741(6) 0.1777(2) 0.7088(6) 0.0435(14) Uani 1 1 d .
H27 H 0.3904 0.1991 0.7087 0.052 Uiso 1 1 calc R
C10 C 0.7727(6) 0.19053(18) 0.3456(5) 0.0370(13) Uani 1 1 d .
H10A H 0.8345 0.2138 0.4003 0.056 Uiso 1 1 calc R
H10B H 0.6783 0.2070 0.3330 0.056 Uiso 1 1 calc R
H10C H 0.8161 0.1849 0.2576 0.056 Uiso 1 1 calc R
C13 C 0.4694(6) 0.0706(2) 0.1479(6) 0.0427(14) Uani 1 1 d .
H13 H 0.4130 0.0835 0.0743 0.051 Uiso 1 1 calc R
C21 C 1.1638(6) 0.1046(2) 0.5503(6) 0.0415(14) Uani 1 1 d .
H21 H 1.2276 0.1176 0.6184 0.050 Uiso 1 1 calc R
C14 C 0.4601(6) 0.0178(2) 0.1865(6) 0.0431(14) Uani 1 1 d .
H14 H 0.3993 -0.0056 0.1367 0.052 Uiso 1 1 calc R
C12 C 0.5619(5) 0.1041(2) 0.2178(5) 0.0365(13) Uani 1 1 d .
H12 H 0.5713 0.1399 0.1897 0.044 Uiso 1 1 calc R
C20 C 1.2132(6) 0.0704(2) 0.4515(6) 0.0449(15) Uani 1 1 d .
H20 H 1.3125 0.0623 0.4473 0.054 Uiso 1 1 calc R

loop_
_atom_site_aniso_label
_atom_site_aniso_U_11
_atom_site_aniso_U_22
_atom_site_aniso_U_33
_atom_site_aniso_U_23
_atom_site_aniso_U_13
_atom_site_aniso_U_12
Mn1 0.0312(4) 0.0190(3) 0.0377(5) -0.0002(4) -0.0083(4) -0.0004(3)
P1 0.0287(7) 0.0242(6) 0.0371(8) 0.0018(6) -0.0054(6) 0.0017(5)
O4 0.040(2) 0.0291(17) 0.035(2) 0.0022(16) -0.0048(17) 0.0066(16)
O5 0.0320(19) 0.0218(16) 0.048(2) -0.0016(15) -0.0034(17) -0.0006(14)
O2 0.037(2) 0.0310(17) 0.038(2) 0.0004(16) -0.0099(17) -0.0088(16)
O6 0.0296(19) 0.0213(15) 0.052(2) -0.0044(15) -0.0030(17) 0.0003(14)
O1 0.032(2) 0.0347(18) 0.038(2) -0.0062(16) -0.0021(17) -0.0073(15)
O3 0.034(2) 0.0332(18) 0.036(2) 0.0025(16) -0.0050(17) 0.0058(16)
C2 0.026(3) 0.017(2) 0.037(3) 0.003(2) -0.004(2) 0.0023(19)
C6 0.030(3) 0.031(2) 0.036(3) -0.001(2) 0.000(2) 0.000(2)
C24 0.035(3) 0.027(2) 0.044(4) 0.000(2) -0.008(3) 0.000(2)
C23 0.028(3) 0.024(2) 0.035(3) 0.002(2) -0.009(2) -0.004(2)
C8 0.029(3) 0.023(2) 0.033(3) -0.002(2) -0.011(2) 0.003(2)
C4 0.039(3) 0.022(2) 0.034(3) -0.006(2) -0.005(2) -0.006(2)
C5 0.027(3) 0.022(2) 0.040(3) -0.002(2) -0.012(2) -0.001(2)
C25 0.043(3) 0.034(3) 0.037(3) 0.002(2) -0.004(3) -0.007(2)
C17 0.030(3) 0.024(2) 0.037(3) 0.004(2) -0.005(2) -0.002(2)
C7 0.032(3) 0.021(2) 0.031(3) -0.005(2) -0.012(2) -0.002(2)
C1 0.032(3) 0.020(2) 0.034(3) -0.001(2) -0.007(2) 0.008(2)
C11 0.026(3) 0.030(2) 0.035(3) -0.003(2) 0.001(2) -0.002(2)
C18 0.038(3) 0.030(2) 0.044(4) 0.000(2) -0.007(3) 0.004(2)
C15 0.039(3) 0.039(3) 0.047(4) 0.003(3) -0.001(3) -0.005(3)
C3 0.038(3) 0.025(2) 0.031(3) 0.004(2) 0.001(2) -0.003(2)
C9 0.023(2) 0.030(2) 0.039(3) -0.002(2) -0.004(2) 0.000(2)
C26 0.039(3) 0.041(3) 0.038(3) -0.008(3) 0.003(3) -0.004(3)
C28 0.036(3) 0.038(3) 0.034(3) 0.004(2) -0.007(2) 0.004(2)
C22 0.034(3) 0.026(2) 0.045(4) -0.002(2) -0.007(3) -0.003(2)
C19 0.040(3) 0.038(3) 0.050(4) -0.004(3) 0.001(3) 0.008(3)
C16 0.041(3) 0.034(3) 0.033(3) 0.003(2) -0.005(3) -0.002(2)
C27 0.041(3) 0.035(3) 0.055(4) -0.007(3) -0.003(3) 0.000(2)
C10 0.039(3) 0.030(3) 0.042(3) 0.006(2) -0.001(3) 0.006(2)
C13 0.038(3) 0.052(3) 0.039(4) 0.006(3) -0.005(3) 0.006(3)
C21 0.028(3) 0.037(3) 0.059(4) 0.000(3) -0.013(3) -0.001(2)
C14 0.034(3) 0.047(3) 0.048(4) -0.011(3) -0.006(3) -0.006(3)
C12 0.036(3) 0.033(3) 0.041(3) -0.001(2) -0.003(3) 0.005(2)
C20 0.034(3) 0.034(3) 0.066(4) 0.009(3) -0.004(3) 0.005(2)

loop_
_atom_type_symbol
_atom_type_description
_atom_type_scat_dispersion_real
_atom_type_scat_dispersion_imag
_atom_type_scat_source
C C 0.0181 0.0091 'International Tables Vol C Tables 4.2.6.8 and 6.1.1.4'
H H 0.0000 0.0000 'International Tables Vol C Tables 4.2.6.8 and 6.1.1.4'
O O 0.0492 0.0322 'International Tables Vol C Tables 4.2.6.8 and 6.1.1.4'
P P 0.2955 0.4335 'International Tables Vol C Tables 4.2.6.8 and 6.1.1.4'
Mn Mn -0.5299 2.8052 'International Tables Vol C Tables 4.2.6.8 and 6.1.1.4'

loop_
_geom_angle_atom_site_label_1
_geom_angle_atom_site_label_2
_geom_angle_atom_site_label_3
_geom_angle
_geom_angle_site_symmetry_1
_geom_angle_site_symmetry_3
O3 Mn1 O2 144.60(12) . .
O3 Mn1 O5 111.76(13) . .
O2 Mn1 O5 96.34(13) . .
O3 Mn1 O6 96.05(13) . .
O2 Mn1 O6 112.51(13) . .
O5 Mn1 O6 74.27(13) . .
O3 Mn1 O1 86.35(13) . .
O2 Mn1 O1 74.08(13) . .
O5 Mn1 O1 156.32(13) . .
O6 Mn1 O1 89.23(12) . .
O3 Mn1 O4 74.03(13) . .
O2 Mn1 O4 87.92(13) . .
O5 Mn1 O4 85.16(12) . .
O6 Mn1 O4 152.12(12) . .
O1 Mn1 O4 115.43(13) . .
C17 P1 C11 110.3(2) . .
C17 P1 C23 111.1(2) . .
C11 P1 C23 108.3(2) . .
C17 P1 C10 108.5(2) . .
C11 P1 C10 108.8(2) . .
C23 P1 C10 109.8(2) . .
C4 O4 Mn1 116.9(3) . .
C8 O5 Mn1 116.6(3) . .
C2 O2 Mn1 117.0(3) . .
C7 O6 Mn1 116.6(3) . .
C1 O1 Mn1 115.9(3) . .
C5 O3 Mn1 117.7(3) . .
O2 C2 C3 125.8(5) . .
O2 C2 C1 115.3(4) . .
C3 C2 C1 118.9(4) . .
C5 C6 C1 120.4(5) . 4_565
C25 C24 C23 120.2(5) . .
C28 C23 C24 118.9(5) . .
C28 C23 P1 117.9(4) . .
C24 C23 P1 123.2(4) . .
O5 C8 C9 123.7(5) . .
O5 C8 C7 116.3(4) . .
C9 C8 C7 120.0(4) . .
O4 C4 C3 125.7(5) . 4_565
O4 C4 C5 115.4(4) . .
C3 C4 C5 118.8(5) 4_565 .
O3 C5 C6 124.6(5) . .
O3 C5 C4 115.8(4) . .
C6 C5 C4 119.7(4) . .
C24 C25 C26 119.8(5) . .
C22 C17 C18 119.0(5) . .
C22 C17 P1 120.2(4) . .
C18 C17 P1 119.9(4) . .
O6 C7 C9 124.2(5) . 3
O6 C7 C8 116.2(4) . .
C9 C7 C8 119.7(4) 3 .
O1 C1 C6 123.8(5) . 4_666
O1 C1 C2 116.3(4) . .
C6 C1 C2 119.9(4) 4_666 .
C12 C11 C16 118.9(5) . .
C12 C11 P1 123.1(4) . .
C16 C11 P1 117.8(4) . .
C19 C18 C17 119.6(5) . .
C14 C15 C16 119.7(5) . .
C2 C3 C4 121.9(5) . 4_666
C8 C9 C7 120.3(5) . 3
C27 C26 C25 120.1(5) . .
C27 C28 C23 121.0(5) . .
C21 C22 C17 120.9(5) . .
C18 C19 C20 120.8(5) . .
C15 C16 C11 120.2(5) . .
C28 C27 C26 120.0(5) . .
C12 C13 C14 119.4(5) . .
C22 C21 C20 119.5(5) . .
C15 C14 C13 121.1(5) . .
C13 C12 C11 120.6(5) . .
C19 C20 C21 120.0(5) . .

loop_
_geom_bond_atom_site_label_1
_geom_bond_atom_site_label_2
_geom_bond_distance
_geom_bond_site_symmetry_2
Mn1 O3 2.170(3) .
Mn1 O2 2.172(3) .
Mn1 O5 2.178(3) .
Mn1 O6 2.183(3) .
Mn1 O1 2.189(3) .
Mn1 O4 2.198(3) .
P1 C17 1.783(5) .
P1 C11 1.786(5) .
P1 C23 1.794(5) .
P1 C10 1.800(5) .
O4 C4 1.261(5) .
O5 C8 1.261(5) .
O2 C2 1.253(5) .
O6 C7 1.257(5) .
O1 C1 1.253(5) .
O3 C5 1.262(5) .
C2 C3 1.386(6) .
C2 C1 1.534(7) .
C6 C5 1.394(6) .
C6 C1 1.398(6) 4_565
C24 C25 1.385(7) .
C24 C23 1.398(6) .
C23 C28 1.391(7) .
C8 C9 1.403(6) .
C8 C7 1.520(7) .
C4 C3 1.395(7) 4_565
C4 C5 1.538(7) .
C25 C26 1.396(7) .
C17 C22 1.398(6) .
C17 C18 1.402(7) .
C7 C9 1.404(6) 3
C1 C6 1.398(6) 4_666
C11 C12 1.388(6) .
C11 C16 1.414(6) .
C18 C19 1.374(7) .
C15 C14 1.374(7) .
C15 C16 1.382(7) .
C3 C4 1.395(7) 4_666
C9 C7 1.404(6) 3
C26 C27 1.378(7) .
C28 C27 1.378(8) .
C22 C21 1.369(7) .
C19 C20 1.378(7) .
C13 C12 1.386(7) .
C13 C14 1.391(7) .
C21 C20 1.392(8) .
